data_7156319
loop_
_publ_author_name
'Yamada, Shigeyuki'
'Morita, Masato'
'Agou, Tomohiro'
'Kubota, Toshio'
'Ichikawa, Takahiro'
'Konno, Tsutomu'

_publ_section_title
;
 Thermoresponsive luminescence properties of polyfluorinated
 bistolane-type light-emitting liquid crystals.
;
_journal_issue 31
_journal_name_full 'Organic &amp; biomolecular chemistry'
_journal_page_first 5609
_journal_page_last 5617
_journal_paper_doi 10.1039/c8ob01497c
_journal_volume 16
_journal_year 2018
_chemical_formula_sum 'C24 H14 F4 O2'
_chemical_formula_weight 410.35
_chemical_name_systematic 2,3,5,6-tetrafluoro-4-[4-[(4-methoxyphenyl)ethynyl]phenylethynyl]anisole
_space_group_crystal_system monoclinic
_space_group_IT_number 14
_space_group_name_Hall '-P 2yn'
_space_group_name_H-M_alt 'P 1 21/n 1'
_symmetry_space_group_name_Hall '-P 2yn'
_symmetry_space_group_name_H-M 'P 1 21/n 1'
_atom_sites_solution_hydrogens geom
_audit_creation_method SHELXL-2014/7
_audit_update_record
;
2018-04-23 deposited with the CCDC.
2018-07-13 downloaded from the CCDC.
;
_cell_angle_alpha 90
_cell_angle_beta 100.147(7)
_cell_angle_gamma 90
_cell_formula_units_Z 4
_cell_length_a 15.9200(13)
_cell_length_b 5.8083(4)
_cell_length_c 20.4496(14)
_cell_measurement_reflns_used 5676
_cell_measurement_temperature 173(2)
_cell_measurement_theta_max 32.4380
_cell_measurement_theta_min 3.5140
_cell_volume 1861.4(2)
_computing_cell_refinement 'CrysAlisPro 1.171.38.46 (Rigaku OD, 2015)'
_computing_data_reduction 'CrysAlisPro 1.171.38.46 (Rigaku OD, 2015)'
_computing_structure_refinement 'SHELXL-2014/7 (Sheldrick, 2014)'
_diffrn_ambient_temperature 173(2)
_diffrn_measured_fraction_theta_full 0.990
_diffrn_measured_fraction_theta_max 0.990
_diffrn_measurement_device_type 'dtrek-CrysAlisPro-abstract goniometer imported rigaku-d*trek images'
_diffrn_radiation_type MoK\a
_diffrn_radiation_wavelength 0.71073
_diffrn_reflns_av_R_equivalents 0.0332
_diffrn_reflns_av_unetI/netI 0.0228
_diffrn_reflns_Laue_measured_fraction_full 0.990
_diffrn_reflns_Laue_measured_fraction_max 0.990
_diffrn_reflns_limit_h_max 19
_diffrn_reflns_limit_h_min -19
_diffrn_reflns_limit_k_max 7
_diffrn_reflns_limit_k_min -7
_diffrn_reflns_limit_l_max 24
_diffrn_reflns_limit_l_min -24
_diffrn_reflns_number 15613
_diffrn_reflns_point_group_measured_fraction_full 0.990
_diffrn_reflns_point_group_measured_fraction_max 0.990
_diffrn_reflns_theta_full 25.242
_diffrn_reflns_theta_max 25.498
_diffrn_reflns_theta_min 2.599
_diffrn_source 'fine-focus sealed tube'
_exptl_absorpt_coefficient_mu 0.119
_exptl_absorpt_correction_T_max 1.00000
_exptl_absorpt_correction_T_min 0.82604
_exptl_absorpt_correction_type multi-scan
_exptl_absorpt_process_details
;
CrysAlisPro 1.171.38.46 (Rigaku Oxford Diffraction, 2015)
Empirical absorption correction using spherical harmonics,
 implemented in SCALE3 ABSPACK scaling algorithm.
;
_exptl_crystal_colour colorless
_exptl_crystal_density_diffrn 1.464
_exptl_crystal_description platelet
_exptl_crystal_F_000 840
_exptl_crystal_preparation Luminescent
_exptl_crystal_recrystallization_method 'Re-crystallisation from solvent: CH2Cl2 and MeOH'
_exptl_crystal_size_max 0.660
_exptl_crystal_size_mid 0.280
_exptl_crystal_size_min 0.210
_refine_diff_density_max 0.317
_refine_diff_density_min -0.252
_refine_diff_density_rms 0.053
_refine_ls_extinction_method none
_refine_ls_goodness_of_fit_ref 1.101
_refine_ls_hydrogen_treatment constr
_refine_ls_matrix_type full
_refine_ls_number_parameters 273
_refine_ls_number_reflns 3419
_refine_ls_number_restraints 0
_refine_ls_restrained_S_all 1.101
_refine_ls_R_factor_all 0.0666
_refine_ls_R_factor_gt 0.0578
_refine_ls_shift/su_max 0.000
_refine_ls_shift/su_mean 0.000
_refine_ls_structure_factor_coef Fsqd
_refine_ls_weighting_details 'w=1/[\s^2^(Fo^2^)+(0.0322P)^2^+3.6701P] where P=(Fo^2^+2Fc^2^)/3'
_refine_ls_weighting_scheme calc
_refine_ls_wR_factor_gt 0.1468
_refine_ls_wR_factor_ref 0.1519
_reflns_Friedel_coverage 0.000
_reflns_number_gt 2895
_reflns_number_total 3419
_reflns_threshold_expression 'I > 2\s(I)'
_cod_data_source_file c8ob01497c2.cif
_cod_data_source_block Y239
_cod_depositor_comments 'Adding full bibliography for 7156319--7156320.cif.'
_cod_database_code 7156319
_shelx_shelxl_version_number 2014/7
_shelx_space_group_comment
;
The symmetry employed for this shelxl refinement is uniquely defined
by the following loop, which should always be used as a source of
symmetry information in preference to the above space-group names.
They are only intended as comments.
;
_shelx_estimated_absorpt_t_min 0.925
_shelx_estimated_absorpt_t_max 0.975

loop_
_space_group_symop_operation_xyz
'x, y, z'
'-x+1/2, y+1/2, -z+1/2'
'-x, -y, -z'
'x-1/2, -y-1/2, z-1/2'

loop_
_atom_site_label
_atom_site_type_symbol
_atom_site_fract_x
_atom_site_fract_y
_atom_site_fract_z
_atom_site_U_iso_or_equiv
_atom_site_adp_type
_atom_site_occupancy
_atom_site_site_symmetry_order
_atom_site_calc_flag
_atom_site_refinement_flags_posn
_atom_site_refinement_flags_adp
C1 C 0.0962(2) -0.2512(7) 0.52471(19) 0.0558(10) Uani 1 1 d . .
H1 H 0.1060 -0.3965 0.5029 0.084 Uiso 1 1 calc R U
H2 H 0.0388 -0.2518 0.5358 0.084 Uiso 1 1 calc R U
H3 H 0.1385 -0.2341 0.5654 0.084 Uiso 1 1 calc R U
C2 C 0.18188(17) -0.0226(5) 0.46423(14) 0.0350(7) Uani 1 1 d . .
C3 C 0.18809(19) 0.1821(6) 0.43080(16) 0.0413(7) Uani 1 1 d . .
H4 H 0.1398 0.2803 0.4207 0.050 Uiso 1 1 calc R U
C4 C 0.26340(19) 0.2440(5) 0.41218(15) 0.0394(7) Uani 1 1 d . .
H5 H 0.2668 0.3848 0.3892 0.047 Uiso 1 1 calc R U
C5 C 0.33533(18) 0.1030(5) 0.42658(14) 0.0339(6) Uani 1 1 d . .
C6 C 0.32737(18) -0.1040(5) 0.45918(14) 0.0351(7) Uani 1 1 d . .
H6 H 0.3752 -0.2041 0.4685 0.042 Uiso 1 1 calc R U
C7 C 0.25167(18) -0.1676(5) 0.47841(14) 0.0368(7) Uani 1 1 d . .
H7 H 0.2476 -0.3089 0.5010 0.044 Uiso 1 1 calc R U
C8 C 0.41561(18) 0.1802(6) 0.41200(15) 0.0376(7) Uani 1 1 d . .
C9 C 0.48083(19) 0.2581(6) 0.40070(15) 0.0390(7) Uani 1 1 d . .
C10 C 0.55853(17) 0.3639(5) 0.38978(14) 0.0331(6) Uani 1 1 d . .
C11 C 0.58228(19) 0.5781(6) 0.41802(15) 0.0389(7) Uani 1 1 d . .
H8 H 0.5467 0.6525 0.4442 0.047 Uiso 1 1 calc R U
C12 C 0.65711(18) 0.6835(5) 0.40833(14) 0.0361(7) Uani 1 1 d . .
H9 H 0.6727 0.8288 0.4282 0.043 Uiso 1 1 calc R U
C13 C 0.70935(17) 0.5775(5) 0.36974(14) 0.0328(6) Uani 1 1 d . .
C14 C 0.68607(18) 0.3631(5) 0.34171(15) 0.0365(7) Uani 1 1 d . .
H10 H 0.7218 0.2885 0.3157 0.044 Uiso 1 1 calc R U
C15 C 0.61157(18) 0.2583(5) 0.35148(15) 0.0364(7) Uani 1 1 d . .
H11 H 0.5963 0.1125 0.3319 0.044 Uiso 1 1 calc R U
C16 C 0.78601(18) 0.6885(6) 0.35816(15) 0.0374(7) Uani 1 1 d . .
C17 C 0.84930(18) 0.7759(5) 0.34629(15) 0.0365(7) Uani 1 1 d . .
C18 C 0.92634(17) 0.8599(5) 0.32814(13) 0.0308(6) Uani 1 1 d . .
C19 C 0.93109(17) 1.0659(5) 0.29476(14) 0.0319(6) Uani 1 1 d . .
C20 C 1.00322(18) 1.1346(5) 0.27146(14) 0.0328(6) Uani 1 1 d . .
C21 C 1.07601(17) 0.9997(5) 0.28076(14) 0.0344(7) Uani 1 1 d . .
C22 C 1.07200(17) 0.7959(5) 0.31573(15) 0.0353(7) Uani 1 1 d . .
C23 C 1.00078(18) 0.7307(5) 0.33880(14) 0.0335(6) Uani 1 1 d . .
C24 C 1.1564(2) 1.2146(7) 0.21179(19) 0.0582(10) Uani 1 1 d . .
H12 H 1.1121 1.1868 0.1728 0.087 Uiso 1 1 calc R U
H13 H 1.2127 1.2064 0.1988 0.087 Uiso 1 1 calc R U
H14 H 1.1483 1.3676 0.2299 0.087 Uiso 1 1 calc R U
O1 O 0.10381(13) -0.0635(5) 0.48094(11) 0.0505(6) Uani 1 1 d . .
O2 O 1.15062(13) 1.0449(5) 0.26080(12) 0.0548(7) Uani 1 1 d . .
F1 F 0.86290(11) 1.2050(3) 0.28337(9) 0.0458(5) Uani 1 1 d . .
F2 F 1.00009(12) 1.3383(3) 0.23955(9) 0.0479(5) Uani 1 1 d . .
F3 F 1.00204(12) 0.5298(3) 0.37173(9) 0.0472(5) Uani 1 1 d . .
F4 F 1.14132(11) 0.6594(4) 0.32695(10) 0.0532(5) Uani 1 1 d . .

loop_
_atom_site_aniso_label
_atom_site_aniso_U_11
_atom_site_aniso_U_22
_atom_site_aniso_U_33
_atom_site_aniso_U_23
_atom_site_aniso_U_13
_atom_site_aniso_U_12
C1 0.047(2) 0.065(2) 0.060(2) 0.0093(19) 0.0234(17) -0.0143(18)
C2 0.0295(14) 0.0434(17) 0.0330(15) -0.0017(13) 0.0083(12) -0.0091(13)
C3 0.0312(15) 0.0441(18) 0.0487(18) 0.0081(15) 0.0071(13) 0.0056(14)
C4 0.0388(16) 0.0347(17) 0.0452(17) 0.0074(14) 0.0092(13) -0.0029(13)
C5 0.0312(14) 0.0393(17) 0.0326(14) -0.0018(13) 0.0092(11) -0.0045(13)
C6 0.0351(15) 0.0359(16) 0.0352(15) 0.0008(13) 0.0083(12) 0.0015(13)
C7 0.0387(16) 0.0345(16) 0.0383(16) 0.0018(13) 0.0097(13) -0.0045(13)
C8 0.0340(16) 0.0407(17) 0.0389(16) 0.0011(14) 0.0081(12) -0.0035(13)
C9 0.0343(16) 0.0437(18) 0.0393(16) 0.0035(14) 0.0073(13) -0.0045(14)
C10 0.0273(14) 0.0402(17) 0.0320(14) 0.0071(13) 0.0061(11) -0.0012(12)
C11 0.0347(15) 0.0424(18) 0.0427(17) -0.0014(14) 0.0157(13) -0.0004(14)
C12 0.0363(16) 0.0362(16) 0.0370(15) -0.0003(13) 0.0093(12) -0.0046(13)
C13 0.0278(14) 0.0369(16) 0.0341(15) 0.0037(13) 0.0065(11) -0.0033(12)
C14 0.0300(15) 0.0423(18) 0.0386(16) -0.0031(14) 0.0100(12) 0.0011(13)
C15 0.0336(15) 0.0367(16) 0.0381(16) -0.0027(13) 0.0038(12) -0.0038(13)
C16 0.0338(15) 0.0425(18) 0.0364(15) 0.0009(14) 0.0071(12) -0.0016(14)
C17 0.0317(15) 0.0409(17) 0.0386(16) -0.0022(13) 0.0102(12) -0.0058(13)
C18 0.0277(14) 0.0343(15) 0.0320(14) -0.0053(12) 0.0097(11) -0.0045(12)
C19 0.0249(13) 0.0354(16) 0.0357(15) -0.0043(13) 0.0062(11) 0.0036(12)
C20 0.0366(15) 0.0302(15) 0.0322(14) 0.0003(12) 0.0082(12) -0.0025(12)
C21 0.0250(13) 0.0439(17) 0.0364(15) -0.0026(13) 0.0113(11) -0.0043(12)
C22 0.0263(14) 0.0385(17) 0.0410(16) 0.0002(13) 0.0054(12) 0.0063(12)
C23 0.0368(15) 0.0299(15) 0.0331(15) 0.0010(12) 0.0041(12) -0.0016(12)
C24 0.055(2) 0.060(2) 0.070(2) 0.003(2) 0.0389(19) -0.0111(18)
O1 0.0316(11) 0.0673(16) 0.0553(14) 0.0125(12) 0.0153(10) -0.0067(11)
O2 0.0315(11) 0.0776(18) 0.0597(15) 0.0177(14) 0.0196(10) -0.0004(12)
F1 0.0343(9) 0.0464(11) 0.0582(11) 0.0020(9) 0.0119(8) 0.0116(8)
F2 0.0484(11) 0.0423(11) 0.0547(11) 0.0157(9) 0.0139(9) 0.0007(9)
F3 0.0514(11) 0.0392(10) 0.0520(11) 0.0109(9) 0.0117(9) 0.0000(9)
F4 0.0359(10) 0.0585(13) 0.0663(13) 0.0097(10) 0.0119(9) 0.0162(9)

loop_
_atom_type_symbol
_atom_type_description
_atom_type_scat_dispersion_real
_atom_type_scat_dispersion_imag
_atom_type_scat_source
C C 0.0033 0.0016 'International Tables Vol C Tables 4.2.6.8 and 6.1.1.4'
H H 0.0000 0.0000 'International Tables Vol C Tables 4.2.6.8 and 6.1.1.4'
O O 0.0106 0.0060 'International Tables Vol C Tables 4.2.6.8 and 6.1.1.4'
F F 0.0171 0.0103 'International Tables Vol C Tables 4.2.6.8 and 6.1.1.4'

loop_
_geom_angle_atom_site_label_1
_geom_angle_atom_site_label_2
_geom_angle_atom_site_label_3
_geom_angle
O1 C1 H1 109.5
O1 C1 H2 109.5
H1 C1 H2 109.5
O1 C1 H3 109.5
H1 C1 H3 109.5
H2 C1 H3 109.5
O1 C2 C3 114.8(3)
O1 C2 C7 125.0(3)
C3 C2 C7 120.1(3)
C4 C3 C2 120.4(3)
C4 C3 H4 119.8
C2 C3 H4 119.8
C3 C4 C5 120.9(3)
C3 C4 H5 119.6
C5 C4 H5 119.6
C6 C5 C4 117.9(3)
C6 C5 C8 122.0(3)
C4 C5 C8 120.0(3)
C7 C6 C5 121.7(3)
C7 C6 H6 119.2
C5 C6 H6 119.2
C6 C7 C2 119.1(3)
C6 C7 H7 120.5
C2 C7 H7 120.5
C9 C8 C5 175.9(4)
C8 C9 C10 176.4(4)
C15 C10 C11 118.6(3)
C15 C10 C9 121.6(3)
C11 C10 C9 119.7(3)
C12 C11 C10 120.8(3)
C12 C11 H8 119.6
C10 C11 H8 119.6
C11 C12 C13 120.2(3)
C11 C12 H9 119.9
C13 C12 H9 119.9
C12 C13 C14 119.2(3)
C12 C13 C16 120.4(3)
C14 C13 C16 120.4(3)
C15 C14 C13 120.5(3)
C15 C14 H10 119.7
C13 C14 H10 119.7
C14 C15 C10 120.6(3)
C14 C15 H11 119.7
C10 C15 H11 119.7
C17 C16 C13 177.4(3)
C16 C17 C18 174.0(3)
C19 C18 C23 115.2(2)
C19 C18 C17 123.1(3)
C23 C18 C17 121.6(3)
F1 C19 C20 117.7(3)
F1 C19 C18 119.5(2)
C20 C19 C18 122.8(3)
F2 C20 C19 117.4(3)
F2 C20 C21 121.5(3)
C19 C20 C21 121.2(3)
O2 C21 C20 127.5(3)
O2 C21 C22 116.4(3)
C20 C21 C22 116.1(2)
F4 C22 C23 119.1(3)
F4 C22 C21 118.6(3)
C23 C22 C21 122.2(3)
F3 C23 C22 118.4(3)
F3 C23 C18 119.0(3)
C22 C23 C18 122.5(3)
O2 C24 H12 109.5
O2 C24 H13 109.5
H12 C24 H13 109.5
O2 C24 H14 109.5
H12 C24 H14 109.5
H13 C24 H14 109.5
C2 O1 C1 118.1(3)
C21 O2 C24 121.2(3)

loop_
_geom_bond_atom_site_label_1
_geom_bond_atom_site_label_2
_geom_bond_distance
C1 O1 1.429(4)
C1 H1 0.9800
C1 H2 0.9800
C1 H3 0.9800
C2 O1 1.367(3)
C2 C3 1.384(4)
C2 C7 1.384(4)
C3 C4 1.368(4)
C3 H4 0.9500
C4 C5 1.396(4)
C4 H5 0.9500
C5 C6 1.391(4)
C5 C8 1.435(4)
C6 C7 1.382(4)
C6 H6 0.9500
C7 H7 0.9500
C8 C9 1.192(4)
C9 C10 1.433(4)
C10 C15 1.391(4)
C10 C11 1.395(4)
C11 C12 1.384(4)
C11 H8 0.9500
C12 C13 1.387(4)
C12 H9 0.9500
C13 C14 1.394(4)
C13 C16 1.436(4)
C14 C15 1.379(4)
C14 H10 0.9500
C15 H11 0.9500
C16 C17 1.191(4)
C17 C18 1.428(4)
C18 C19 1.387(4)
C18 C23 1.387(4)
C19 F1 1.340(3)
C19 C20 1.377(4)
C20 F2 1.348(3)
C20 C21 1.384(4)
C21 O2 1.348(3)
C21 C22 1.390(4)
C22 F4 1.345(3)
C22 C23 1.356(4)
C23 F3 1.346(3)
C24 O2 1.420(4)
C24 H12 0.9800
C24 H13 0.9800
C24 H14 0.9800

loop_
_geom_torsion_atom_site_label_1
_geom_torsion_atom_site_label_2
_geom_torsion_atom_site_label_3
_geom_torsion_atom_site_label_4
_geom_torsion
O1 C2 C3 C4 179.1(3)
C7 C2 C3 C4 -0.7(5)
C2 C3 C4 C5 -0.2(5)
C3 C4 C5 C6 1.3(5)
C3 C4 C5 C8 -174.4(3)
C4 C5 C6 C7 -1.5(4)
C8 C5 C6 C7 174.1(3)
C5 C6 C7 C2 0.7(4)
O1 C2 C7 C6 -179.3(3)
C3 C2 C7 C6 0.5(4)
C15 C10 C11 C12 -0.1(4)
C9 C10 C11 C12 179.8(3)
C10 C11 C12 C13 0.5(5)
C11 C12 C13 C14 -0.8(4)
C11 C12 C13 C16 178.5(3)
C12 C13 C14 C15 0.8(4)
C16 C13 C14 C15 -178.5(3)
C13 C14 C15 C10 -0.4(5)
C11 C10 C15 C14 0.1(4)
C9 C10 C15 C14 -179.9(3)
C23 C18 C19 F1 -178.6(2)
C17 C18 C19 F1 5.8(4)
C23 C18 C19 C20 2.4(4)
C17 C18 C19 C20 -173.2(3)
F1 C19 C20 F2 0.7(4)
C18 C19 C20 F2 179.8(3)
F1 C19 C20 C21 -179.5(3)
C18 C19 C20 C21 -0.5(4)
F2 C20 C21 O2 -0.2(5)
C19 C20 C21 O2 180.0(3)
F2 C20 C21 C22 178.6(3)
C19 C20 C21 C22 -1.2(4)
O2 C21 C22 F4 -0.2(4)
C20 C21 C22 F4 -179.2(3)
O2 C21 C22 C23 179.7(3)
C20 C21 C22 C23 0.8(4)
F4 C22 C23 F3 -0.6(4)
C21 C22 C23 F3 179.5(3)
F4 C22 C23 C18 -178.7(3)
C21 C22 C23 C18 1.3(5)
C19 C18 C23 F3 179.0(2)
C17 C18 C23 F3 -5.3(4)
C19 C18 C23 C22 -2.8(4)
C17 C18 C23 C22 172.9(3)
C3 C2 O1 C1 -170.0(3)
C7 C2 O1 C1 9.8(5)
C20 C21 O2 C24 -16.7(5)
C22 C21 O2 C24 164.5(3)
